data_4317853
loop_
_publ_author_name
'Shyamali Ghosh'
'Kausik K. Nanda'
'Anthony W. Addison'
'Raymond J. Butcher'

_publ_section_title
;
 Mononuclear and Mixed-Valence Binuclear Oxovanadium Complexes with
 Benzimidazole-Derived Chelating Agents
;
_journal_name_full 'Inorganic Chemistry'
_journal_page_first 2243
_journal_page_last 2249
_journal_paper_doi 10.1021/ic010945x
_journal_volume 41
_journal_year 2002
_chemical_formula_sum 'C21 H21 F6 N5 O11 S2 V'
_chemical_formula_weight 748.49
_chemical_name_systematic
;
    ?
;
_space_group_IT_number 43
_symmetry_cell_setting orthorhombic
_symmetry_space_group_name_Hall 'F 2 -2d'
_symmetry_space_group_name_H-M 'F d d 2'
_atom_sites_solution_hydrogens geom
_atom_sites_solution_primary direct
_atom_sites_solution_secondary difmap
_audit_creation_method SHELXL
_cell_angle_alpha 90.00
_cell_angle_beta 90.00
_cell_angle_gamma 90.00
_cell_formula_units_Z 8
_cell_length_a 31.271(3)
_cell_length_b 12.9341(15)
_cell_length_c 14.6252(15)
_cell_measurement_temperature 293(2)
_cell_volume 5915.3(11)
_computing_structure_refinement 'SHELXL-93 (Sheldrick, 1993)'
_computing_structure_solution 'SHELXS-86 (Sheldrick, 1990)'
_diffrn_ambient_temperature 293(2)
_diffrn_radiation_monochromator graphite
_diffrn_radiation_source 'fine-focus sealed tube'
_diffrn_radiation_type MoK\a
_diffrn_radiation_wavelength 0.71073
_diffrn_reflns_av_R_equivalents 0.0000
_diffrn_reflns_av_sigmaI/netI 0.0323
_diffrn_reflns_limit_h_max 43
_diffrn_reflns_limit_h_min 0
_diffrn_reflns_limit_k_max 18
_diffrn_reflns_limit_k_min 0
_diffrn_reflns_limit_l_max 20
_diffrn_reflns_limit_l_min 0
_diffrn_reflns_number 2235
_diffrn_reflns_theta_max 29.98
_diffrn_reflns_theta_min 2.61
_exptl_absorpt_coefficient_mu 0.579
_exptl_crystal_density_diffrn 1.681
_exptl_crystal_F_000 3032
_refine_diff_density_max 0.450
_refine_diff_density_min -0.294
_refine_diff_density_rms 0.077
_refine_ls_abs_structure_details 'Flack H D (1983), Acta Cryst. A39, 876-881'
_refine_ls_abs_structure_Flack -0.02(4)
_refine_ls_extinction_coef 0.00006(5)
_refine_ls_extinction_expression Fc^*^=kFc[1+0.001xFc^2^\l^3^/sin(2\q)]^-1/4^
_refine_ls_extinction_method SHELXL
_refine_ls_goodness_of_fit_all 1.061
_refine_ls_goodness_of_fit_obs 1.078
_refine_ls_matrix_type full
_refine_ls_number_parameters 231
_refine_ls_number_reflns 2235
_refine_ls_number_restraints 1
_refine_ls_restrained_S_all 1.060
_refine_ls_restrained_S_obs 1.077
_refine_ls_R_factor_all 0.0551
_refine_ls_R_factor_obs 0.0425
_refine_ls_shift/esd_max 0.308
_refine_ls_shift/esd_mean 0.009
_refine_ls_structure_factor_coef Fsqd
_refine_ls_weighting_details 'w=1/[\s^2^(Fo^2^)+(0.0648P)^2^+2.1921P] where P=(Fo^2^+2Fc^2^)/3'
_refine_ls_weighting_scheme calc
_refine_ls_wR_factor_all 0.1128
_refine_ls_wR_factor_obs 0.1035
_reflns_number_observed 1862
_reflns_number_total 2235
_reflns_observed_criterion >2sigma(I)
_cod_data_source_file ic010945x_1.cif
_cod_data_source_block '[VIVO(H2bzimpy)(H2O)2](CF3SO3)2.2H2O'
_cod_depositor_comments
;
The following automatic conversions were performed:

'_refine_ls_weighting_scheme' value 'calc
w=1/[\s^2^(Fo^2^)+(0.0648P)^2^+2.1921P] where P=(Fo^2^+2Fc^2^)/3' was
changed to 'calc'. New tag '_refine_ls_weighting_details' was
created. The value of the new tag was set to
'w=1/[\s^2^(Fo^2^)+(0.0648P)^2^+2.1921P] where P=(Fo^2^+2Fc^2^)/3'.

Automatic conversion script
Id: cif_fix_values 3143 2015-03-26 13:38:13Z robertas 
;
_cod_original_cell_volume 5915.4(11)
_cod_database_code 4317853

loop_
_symmetry_equiv_pos_as_xyz
'x, y, z'
'-x, -y, z'
'x+1/4, -y+1/4, z+1/4'
'-x+1/4, y+1/4, z+1/4'
'x, y+1/2, z+1/2'
'-x, -y+1/2, z+1/2'
'x+1/4, -y+3/4, z+3/4'
'-x+1/4, y+3/4, z+3/4'
'x+1/2, y, z+1/2'
'-x+1/2, -y, z+1/2'
'x+3/4, -y+1/4, z+3/4'
'-x+3/4, y+1/4, z+3/4'
'x+1/2, y+1/2, z'
'-x+1/2, -y+1/2, z'
'x+3/4, -y+3/4, z+1/4'
'-x+3/4, y+3/4, z+1/4'

loop_
_atom_site_aniso_label
_atom_site_aniso_U_11
_atom_site_aniso_U_22
_atom_site_aniso_U_33
_atom_site_aniso_U_23
_atom_site_aniso_U_13
_atom_site_aniso_U_12
V 0.0283(3) 0.0395(4) 0.0218(3) 0.000 0.000 -0.0005(3)
S 0.0373(4) 0.0459(4) 0.0389(4) 0.0001(4) 0.0040(4) -0.0016(4)
F1 0.136(4) 0.089(3) 0.154(5) -0.069(3) 0.016(4) 0.002(3)
F2 0.152(4) 0.083(2) 0.116(4) 0.048(3) -0.018(3) -0.045(3)
F3 0.064(2) 0.083(2) 0.127(3) 0.001(2) -0.019(2) -0.020(2)
O1W 0.088(3) 0.084(3) 0.049(2) 0.008(2) -0.012(2) 0.035(2)
O1 0.061(3) 0.084(3) 0.027(2) 0.000 0.000 0.003(2)
O2 0.0380(15) 0.0408(14) 0.051(2) 0.0089(12) -0.0033(14) -0.0005(13)
O11 0.043(2) 0.091(3) 0.090(3) 0.009(2) -0.010(2) 0.004(2)
O12 0.081(3) 0.083(3) 0.048(2) -0.017(2) 0.019(2) 0.008(2)
O13 0.056(2) 0.063(2) 0.053(2) 0.016(2) 0.0144(15) 0.0056(15)
N 0.029(2) 0.035(2) 0.027(2) 0.000 0.000 0.0000(14)
N1 0.0302(13) 0.0385(14) 0.0289(14) 0.0004(11) -0.0026(10) -0.0014(12)
N2 0.0270(13) 0.047(2) 0.039(2) -0.0003(14) 0.0040(11) 0.0025(11)
C 0.070(3) 0.047(2) 0.075(4) -0.001(2) 0.005(3) -0.005(2)
C1 0.051(3) 0.060(3) 0.025(2) 0.000 0.000 0.001(3)
C2 0.040(2) 0.052(2) 0.029(2) 0.000(2) 0.0082(14) -0.001(2)
C3 0.0296(14) 0.036(2) 0.0283(13) 0.0021(14) 0.0023(12) -0.0002(12)
C4 0.0270(14) 0.0368(15) 0.0294(14) -0.0018(14) 0.0006(12) -0.0019(11)
C5 0.0291(15) 0.038(2) 0.046(2) 0.003(2) -0.0023(15) -0.0002(13)
C6 0.034(2) 0.055(2) 0.065(3) 0.002(2) -0.004(2) -0.003(2)
C7 0.038(2) 0.062(3) 0.080(4) 0.006(3) -0.022(2) 0.001(2)
C8 0.051(3) 0.066(3) 0.054(2) 0.003(3) -0.023(2) 0.000(2)
C9 0.048(2) 0.054(2) 0.038(2) 0.005(2) -0.009(2) -0.002(2)
C10 0.0308(13) 0.0366(14) 0.0357(14) 0.0025(14) -0.004(2) 0.0000(13)

loop_
_atom_site_label
_atom_site_type_symbol
_atom_site_fract_x
_atom_site_fract_y
_atom_site_fract_z
_atom_site_U_iso_or_equiv
_atom_site_thermal_displace_type
_atom_site_occupancy
_atom_site_calc_flag
_atom_site_refinement_flags
_atom_site_disorder_group
V V 0.0000 -0.5000 0.31920(5) 0.0299(2) Uani 1 d S .
S S 0.16499(3) -0.94645(8) 0.42790(7) 0.0407(2) Uani 1 d . .
F1 F 0.1762(2) -0.7756(4) 0.5163(4) 0.126(2) Uani 1 d . .
F2 F 0.1981(2) -0.7714(4) 0.3803(4) 0.117(2) Uani 1 d . .
F3 F 0.23367(11) -0.8536(3) 0.4833(4) 0.0913(12) Uani 1 d . .
O1W O 0.04946(15) -0.7624(3) 0.4147(3) 0.0737(11) Uani 1 d . .
H1W H 0.0720(20) -0.8075(55) 0.4025(51) 0.084(20) Uiso 1 d . .
O1 O 0.0000 -0.5000 0.4279(3) 0.0572(12) Uani 1 d S .
O2 O -0.00167(11) -0.6575(2) 0.3018(2) 0.0433(7) Uani 1 d . .
H1O H 0.0118(15) -0.6807(40) 0.3193(40) 0.033(14) Uiso 1 d . .
H2O H -0.0279(15) -0.6859(33) 0.2940(31) 0.033(10) Uiso 1 d . .
O11 O 0.12254(10) -0.9114(3) 0.4068(3) 0.0744(11) Uani 1 d . .
O12 O 0.18844(14) -0.9937(3) 0.3565(3) 0.0708(11) Uani 1 d . .
O13 O 0.16803(11) -1.0037(3) 0.5131(2) 0.0573(8) Uani 1 d . .
N N 0.0000 -0.5000 0.1658(3) 0.0302(8) Uani 1 d S .
N1 N 0.06457(9) -0.5027(2) 0.2758(2) 0.0325(6) Uani 1 d . .
N2 N 0.11493(9) -0.4981(2) 0.1685(2) 0.0378(6) Uani 1 d . .
H2B H 0.12672(9) -0.4957(2) 0.1154(2) 0.075(20) Uiso 1 calc R .
C C 0.1940(2) -0.8296(4) 0.4530(4) 0.0641(13) Uani 1 d . .
C1 C 0.0000 -0.5000 -0.0204(4) 0.0452(13) Uani 1 d S .
C2 C 0.03907(13) -0.4979(3) 0.0265(3) 0.0401(8) Uani 1 d . .
H2A H 0.06504(13) -0.4963(3) -0.0045(3) 0.045(14) Uiso 1 calc R .
C3 C 0.03718(11) -0.4981(3) 0.1210(2) 0.0313(6) Uani 1 d . .
C4 C 0.07272(10) -0.4989(2) 0.1861(2) 0.0311(6) Uani 1 d . .
C5 C 0.13584(11) -0.5018(3) 0.2519(3) 0.0377(7) Uani 1 d . .
C6 C 0.17946(15) -0.5048(4) 0.2725(4) 0.0514(11) Uani 1 d . .
H6A H 0.20041(15) -0.5035(4) 0.2274(4) 0.098(27) Uiso 1 calc R .
C7 C 0.1894(2) -0.5099(4) 0.3648(5) 0.0600(14) Uani 1 d . .
H7A H 0.2180(2) -0.5107(4) 0.3824(5) 0.091(22) Uiso 1 calc R .
C8 C 0.1578(2) -0.5138(4) 0.4317(4) 0.0569(11) Uani 1 d . .
H8A H 0.1661(2) -0.5183(4) 0.4926(4) 0.067(18) Uiso 1 calc R .
C9 C 0.11454(15) -0.5111(3) 0.4119(3) 0.0465(9) Uani 1 d . .
H9A H 0.09377(15) -0.5131(3) 0.4574(3) 0.051(15) Uiso 1 calc R .
C10 C 0.10401(10) -0.5052(3) 0.3186(3) 0.0344(6) Uani 1 d . .
H1 H 0.0000 -0.5000 -0.0811(349) 0.470(211) Uiso 1 d S .

loop_
_atom_type_symbol
_atom_type_description
_atom_type_scat_dispersion_real
_atom_type_scat_dispersion_imag
_atom_type_scat_source
C C 0.0033 0.0016 'International Tables Vol C Tables 4.2.6.8 and 6.1.1.4'
H H 0.0000 0.0000 'International Tables Vol C Tables 4.2.6.8 and 6.1.1.4'
N N 0.0061 0.0033 'International Tables Vol C Tables 4.2.6.8 and 6.1.1.4'
O O 0.0106 0.0060 'International Tables Vol C Tables 4.2.6.8 and 6.1.1.4'
F F 0.0171 0.0103 'International Tables Vol C Tables 4.2.6.8 and 6.1.1.4'
S S 0.1246 0.1234 'International Tables Vol C Tables 4.2.6.8 and 6.1.1.4'
V V 0.3005 0.5294 'International Tables Vol C Tables 4.2.6.8 and 6.1.1.4'

loop_
_geom_angle_atom_site_label_1
_geom_angle_atom_site_label_2
_geom_angle_atom_site_label_3
_geom_angle
_geom_angle_site_symmetry_1
_geom_angle_site_symmetry_3
_geom_angle_publ_flag
O1 V O2 97.12(9) . 2_545 ?
O1 V O2 97.12(9) . . ?
O2 V O2 165.8(2) 2_545 . ?
O1 V N1 107.44(8) . 2_545 ?
O2 V N1 88.31(12) 2_545 2_545 ?
O2 V N1 87.44(13) . 2_545 ?
O1 V N1 107.44(8) . . ?
O2 V N1 87.43(13) 2_545 . ?
O2 V N1 88.31(12) . . ?
N1 V N1 145.1(2) 2_545 . ?
O1 V N 180.0 . . ?
O2 V N 82.88(9) 2_545 . ?
O2 V N 82.88(9) . . ?
N1 V N 72.56(8) 2_545 . ?
N1 V N 72.56(8) . . ?
O12 S O11 117.2(3) . . ?
O12 S O13 112.2(2) . . ?
O11 S O13 113.9(2) . . ?
O12 S C 104.6(3) . . ?
O11 S C 104.2(3) . . ?
O13 S C 102.7(3) . . ?
C3 N C3 121.3(4) 2_545 . ?
C3 N V 119.4(2) 2_545 . ?
C3 N V 119.4(2) . . ?
C4 N1 C10 105.9(3) . . ?
C4 N1 V 118.4(2) . . ?
C10 N1 V 135.7(3) . . ?
C4 N2 C5 107.1(3) . . ?
F1 C F2 108.3(5) . . ?
F1 C F3 106.6(6) . . ?
F2 C F3 108.0(5) . . ?
F1 C S 112.6(4) . . ?
F2 C S 111.6(5) . . ?
F3 C S 109.7(3) . . ?
C2 C1 C2 121.4(5) 2_545 . ?
C3 C2 C1 116.8(4) . . ?
N C3 C2 121.8(4) . . ?
N C3 C4 110.1(3) . . ?
C2 C3 C4 128.1(3) . . ?
N1 C4 N2 112.0(3) . . ?
N1 C4 C3 119.6(3) . . ?
N2 C4 C3 128.4(3) . . ?
N2 C5 C10 106.3(3) . . ?
N2 C5 C6 130.6(4) . . ?
C10 C5 C6 123.1(4) . . ?
C7 C6 C5 115.4(4) . . ?
C6 C7 C8 121.8(4) . . ?
C9 C8 C7 123.1(5) . . ?
C8 C9 C10 115.7(4) . . ?
N1 C10 C5 108.7(4) . . ?
N1 C10 C9 130.5(4) . . ?
C5 C10 C9 120.9(3) . . ?

loop_
_geom_bond_atom_site_label_1
_geom_bond_atom_site_label_2
_geom_bond_distance
_geom_bond_site_symmetry_2
_geom_bond_publ_flag
V O1 1.590(5) . ?
V O2 2.053(3) 2_545 ?
V O2 2.053(3) . ?
V N1 2.117(3) 2_545 ?
V N1 2.117(3) . ?
V N 2.244(4) . ?
S O12 1.414(4) . ?
S O11 1.437(3) . ?
S O13 1.453(3) . ?
S C 1.800(5) . ?
F1 C 1.288(7) . ?
F2 C 1.309(7) . ?
F3 C 1.353(7) . ?
N C3 1.334(4) 2_545 ?
N C3 1.334(4) . ?
N1 C4 1.338(4) . ?
N1 C10 1.383(4) . ?
N2 C4 1.345(5) . ?
N2 C5 1.386(5) . ?
C1 C2 1.401(5) 2_545 ?
C1 C2 1.401(5) . ?
C2 C3 1.384(5) . ?
C3 C4 1.463(5) . ?
C5 C10 1.394(6) . ?
C5 C6 1.398(6) . ?
C6 C7 1.386(8) . ?
C7 C8 1.391(9) . ?
C8 C9 1.384(6) . ?
C9 C10 1.406(6) . ?
